data_7706764
loop_
_publ_author_name
'Smith, Danielle E.'
'Levason, William'
'Powell, James'
'Reid, Gillian'

_publ_section_title
;
 Synthesis, properties and structural features of molybdenum(v) oxide
 trichloride complexes with neutral chalcogenoether ligands.
;
_journal_issue 12
_journal_name_full 'Dalton transactions (Cambridge, England : 2003)'
_journal_page_first 4380
_journal_page_last 4389
_journal_paper_doi 10.1039/d1dt00038a
_journal_volume 50
_journal_year 2021
_chemical_formula_moiety 'C8 H18 Cl3 Mo O S2'
_chemical_formula_sum 'C8 H18 Cl3 Mo O S2'
_chemical_formula_weight 396.63
_chemical_name_systematic '[MoOCl3(PrS(CH2)2SPr)]'
_chemical_properties_physical Air-sensitive,Moisture-sensitive,Hygroscopic
_space_group_crystal_system orthorhombic
_space_group_IT_number 61
_space_group_name_Hall '-P 2ac 2ab'
_space_group_name_H-M_alt 'P b c a'
_atom_sites_solution_hydrogens geom
_audit_creation_date 2020-06-12
_audit_creation_method
;
Olex2 1.2
(compiled 2018.05.29 svn.r3508 for OlexSys, GUI svn.r5506)
;
_audit_update_record
;
2020-12-16 deposited with the CCDC.	2021-02-26 downloaded from the CCDC.
;
_cell_angle_alpha 90
_cell_angle_beta 90
_cell_angle_gamma 90
_cell_formula_units_Z 8
_cell_length_a 12.4629(2)
_cell_length_b 13.7526(2)
_cell_length_c 17.5032(6)
_cell_measurement_reflns_used 24989
_cell_measurement_temperature 112(17)
_cell_measurement_theta_max 31.0600
_cell_measurement_theta_min 3.1650
_cell_volume 3000.00(12)
_computing_cell_refinement 'CrysAlisPro 1.171.39.46 (Rigaku OD, 2018)'
_computing_data_collection 'CrysAlisPro 1.171.39.46 (Rigaku OD, 2018)'
_computing_data_reduction 'CrysAlisPro 1.171.39.46 (Rigaku OD, 2018)'
_computing_molecular_graphics 'Olex2 (Dolomanov et al., 2009)'
_computing_publication_material 'Olex2 (Dolomanov et al., 2009)'
_computing_structure_refinement 'ShelXL (Sheldrick, 2015)'
_computing_structure_solution 'ShelXT (Sheldrick, 2015)'
_diffrn_ambient_environment N~2~
_diffrn_ambient_temperature 112(17)
_diffrn_detector 'CCD plate'
_diffrn_measured_fraction_theta_full 0.992
_diffrn_measured_fraction_theta_max 0.898
_diffrn_measurement_details
;
List of Runs (angles in degrees, time in seconds):

  # Type    Start    End  Width  t~exp~   \w     \q     \k     \f   Frames
#--------------------------------------------------------------------------
  1  \w    -35.00  77.00   1.00   23.72    --  -12.00  38.00 150.00  112
  2  \w   -101.00  17.00   1.00   23.72    --  -12.00 -60.00-120.00  118
  3  \w   -101.00  17.00   1.00   23.72    --  -12.00 -60.00  30.00  118
  4  \w   -101.00  17.00   1.00   23.72    --  -12.00 -60.00 150.00  118
  5  \w    -35.00  77.00   1.00   23.72    --  -12.00  38.00 -60.00  112
  6  \w    -41.00  77.00   1.00   23.72    --  -12.00  57.00  60.00  118
  7  \w    -41.00  77.00   1.00   23.72    --  -12.00  60.00 -30.00  118
  8  \w    -41.00 -16.00   1.00   23.72    --  -12.00  60.00 120.00   25
  9  \w    -41.00  77.00   1.00   23.72    --  -12.00  57.00-150.00  118
;
_diffrn_measurement_device 'four-circle diffractometer'
_diffrn_measurement_device_type 'XtaLAB AFC12 (RCD3): Kappa single'
_diffrn_measurement_method '\w scans'
_diffrn_orient_matrix_type 'CrysAlisPro convention (1999,Acta A55,543-557)'
_diffrn_orient_matrix_UB_11 -0.0021395000
_diffrn_orient_matrix_UB_12 -0.0009707000
_diffrn_orient_matrix_UB_13 -0.0404783000
_diffrn_orient_matrix_UB_21 0.0008917000
_diffrn_orient_matrix_UB_22 -0.0515666000
_diffrn_orient_matrix_UB_23 0.0007431000
_diffrn_orient_matrix_UB_31 -0.0568754000
_diffrn_orient_matrix_UB_32 -0.0007727000
_diffrn_orient_matrix_UB_33 0.0014891000
_diffrn_radiation_monochromator mirror
_diffrn_radiation_probe x-ray
_diffrn_radiation_type MoK\a
_diffrn_radiation_wavelength 0.71073
_diffrn_reflns_av_R_equivalents 0.0587
_diffrn_reflns_av_unetI/netI 0.0453
_diffrn_reflns_Laue_measured_fraction_full 0.992
_diffrn_reflns_Laue_measured_fraction_max 0.898
_diffrn_reflns_limit_h_max 17
_diffrn_reflns_limit_h_min -15
_diffrn_reflns_limit_k_max 20
_diffrn_reflns_limit_k_min -20
_diffrn_reflns_limit_l_max 25
_diffrn_reflns_limit_l_min -25
_diffrn_reflns_number 24043
_diffrn_reflns_point_group_measured_fraction_full 0.992
_diffrn_reflns_point_group_measured_fraction_max 0.898
_diffrn_reflns_theta_full 25.242
_diffrn_reflns_theta_max 31.354
_diffrn_reflns_theta_min 3.183
_diffrn_source 'Rotating-anode X-ray tube'
_diffrn_source_type 'Rigaku (Mo) X-ray Source'
_exptl_absorpt_coefficient_mu 1.662
_exptl_absorpt_correction_T_max 1.00000
_exptl_absorpt_correction_T_min 0.71882
_exptl_absorpt_correction_type multi-scan
_exptl_absorpt_process_details
;
CrysAlisPro 1.171.39.46 (Rigaku Oxford Diffraction, 2018)
Empirical absorption correction using spherical harmonics,
 implemented in SCALE3 ABSPACK scaling algorithm.
;
_exptl_crystal_colour 'dark yellow'
_exptl_crystal_colour_modifier dark
_exptl_crystal_colour_primary yellow
_exptl_crystal_density_diffrn 1.756
_exptl_crystal_description block
_exptl_crystal_F_000 1592
_exptl_crystal_preparation 'Slow evporation from DCM'
_exptl_crystal_recrystallization_method 'Slow evporation from DCM'
_exptl_crystal_size_max 0.3
_exptl_crystal_size_mid 0.2
_exptl_crystal_size_min 0.2
_refine_diff_density_max 1.324
_refine_diff_density_min -0.680
_refine_diff_density_rms 0.146
_refine_ls_extinction_method none
_refine_ls_goodness_of_fit_ref 1.073
_refine_ls_hydrogen_treatment constr
_refine_ls_matrix_type full
_refine_ls_number_parameters 140
_refine_ls_number_reflns 4429
_refine_ls_number_restraints 0
_refine_ls_restrained_S_all 1.073
_refine_ls_R_factor_all 0.0600
_refine_ls_R_factor_gt 0.0461
_refine_ls_shift/su_max 0.002
_refine_ls_shift/su_mean 0.000
_refine_ls_structure_factor_coef Fsqd
_refine_ls_weighting_details 'w=1/[\s^2^(Fo^2^)+(0.0492P)^2^+2.8238P] where P=(Fo^2^+2Fc^2^)/3'
_refine_ls_weighting_scheme calc
_refine_ls_wR_factor_gt 0.1002
_refine_ls_wR_factor_ref 0.1074
_reflns_Friedel_coverage 0.000
_reflns_number_gt 3643
_reflns_number_total 4429
_reflns_threshold_expression 'I > 2\s(I)'
_cod_data_source_file d1dt00038a2.cif
_cod_data_source_block moocl3(prs(ch2)2spr)-3
_cod_depositor_comments 'Adding full bibliography for 7706761--7706769.cif.'
_cod_database_code 7706764
_shelx_shelxl_version_number 2018/3
_chemical_oxdiff_formula 'Mo O S2 C H Cl'
_chemical_oxdiff_usercomment DL-meth_DAC_Pr
_shelx_space_group_comment
;
The symmetry employed for this shelxl refinement is uniquely defined
by the following loop, which should always be used as a source of
symmetry information in preference to the above space-group names.
They are only intended as comments.
;
_shelx_estimated_absorpt_t_max 0.732
_shelx_estimated_absorpt_t_min 0.635
_reflns_odcompleteness_completeness 97.67
_reflns_odcompleteness_iscentric 1
_reflns_odcompleteness_theta 28.64
_olex2_refinement_description
;
1. Fixed Uiso
 At 1.2 times of:
  All C(H) groups, All C(H,H) groups
 At 1.5 times of:
  All C(H,H,H) groups
2.a Ternary CH refined with riding coordinates:
 C7(H7), C2(H2)
2.b Secondary CH2 refined with riding coordinates:
 C4(H4A,H4B), C5(H5A,H5B)
2.c Idealised Me refined as rotating group:
 C8(H8A,H8B,H8C), C1(H1A,H1B,H1C), C6(H6A,H6B,H6C), C3(H3A,H3B,H3C)
;
_olex2_submission_special_instructions 'No special instructions were received'
_oxdiff_exptl_absorpt_empirical_details
;
Empirical correction (ABSPACK) includes:
- Absorption correction using spherical harmonics
- Frame scaling
;
_oxdiff_exptl_absorpt_empirical_full_max 2.509
_oxdiff_exptl_absorpt_empirical_full_min 0.532

loop_
_space_group_symop_operation_xyz
'x, y, z'
'-x+1/2, -y, z+1/2'
'-x, y+1/2, -z+1/2'
'x+1/2, -y+1/2, -z'
'-x, -y, -z'
'x-1/2, y, -z-1/2'
'x, -y-1/2, z-1/2'
'-x-1/2, y-1/2, z'

loop_
_atom_site_label
_atom_site_type_symbol
_atom_site_fract_x
_atom_site_fract_y
_atom_site_fract_z
_atom_site_U_iso_or_equiv
_atom_site_adp_type
_atom_site_occupancy
_atom_site_site_symmetry_order
_atom_site_calc_flag
_atom_site_refinement_flags_posn
_atom_site_refinement_flags_adp
_atom_site_refinement_flags_occupancy
_atom_site_disorder_assembly
_atom_site_disorder_group
Mo01 Mo 0.70240(2) 0.49945(2) 0.63478(2) 0.01627(9) Uani 1 1 d . . . . .
Cl3 Cl 0.79603(5) 0.64535(5) 0.60986(5) 0.02254(17) Uani 1 1 d . . . . .
Cl1 Cl 0.60245(6) 0.37959(5) 0.69968(4) 0.02241(17) Uani 1 1 d . . . . .
S1 S 0.70695(5) 0.59355(5) 0.77852(4) 0.01808(16) Uani 1 1 d . . . . .
S2 S 0.52217(6) 0.58970(5) 0.63315(4) 0.01753(16) Uani 1 1 d . . . . .
Cl2 Cl 0.86372(6) 0.42530(5) 0.67015(5) 0.02610(18) Uani 1 1 d . . . . .
O1 O 0.67966(17) 0.46348(15) 0.54506(13) 0.0247(5) Uani 1 1 d . . . . .
C7 C 0.5340(2) 0.70059(19) 0.57479(18) 0.0198(6) Uani 1 1 d . . . . .
H7 H 0.595380 0.738949 0.592497 0.024 Uiso 1 1 calc R . . . .
C4 C 0.6003(2) 0.68080(19) 0.76429(18) 0.0213(6) Uani 1 1 d . . . . .
H4A H 0.581350 0.709600 0.813056 0.026 Uiso 1 1 calc R . . . .
H4B H 0.625617 0.732413 0.731119 0.026 Uiso 1 1 calc R . . . .
C5 C 0.5012(2) 0.6348(2) 0.72924(17) 0.0205(6) Uani 1 1 d . . . . .
H5A H 0.443904 0.682561 0.728334 0.025 Uiso 1 1 calc R . . . .
H5B H 0.478021 0.581353 0.761439 0.025 Uiso 1 1 calc R . . . .
C8 C 0.5533(3) 0.6680(2) 0.49332(19) 0.0268(7) Uani 1 1 d . . . . .
H8A H 0.620129 0.633556 0.490456 0.040 Uiso 1 1 calc GR . . . .
H8B H 0.555972 0.723868 0.460461 0.040 Uiso 1 1 calc GR . . . .
H8C H 0.495966 0.626026 0.477386 0.040 Uiso 1 1 calc GR . . . .
C1 C 0.7484(2) 0.4459(2) 0.87371(19) 0.0243(7) Uani 1 1 d . . . . .
H1A H 0.767759 0.409362 0.829043 0.036 Uiso 1 1 calc GR . . . .
H1B H 0.727127 0.402013 0.913609 0.036 Uiso 1 1 calc GR . . . .
H1C H 0.808861 0.483497 0.890462 0.036 Uiso 1 1 calc GR . . . .
C2 C 0.6552(3) 0.5138(2) 0.85467(18) 0.0204(6) Uani 1 1 d . . . . .
H2 H 0.595235 0.475479 0.834652 0.024 Uiso 1 1 calc R . . . .
C6 C 0.4320(3) 0.7609(2) 0.5819(2) 0.0301(7) Uani 1 1 d . . . . .
H6A H 0.371716 0.723037 0.565219 0.045 Uiso 1 1 calc GR . . . .
H6B H 0.438173 0.818048 0.550734 0.045 Uiso 1 1 calc GR . . . .
H6C H 0.421973 0.779599 0.634257 0.045 Uiso 1 1 calc GR . . . .
C3 C 0.6176(3) 0.5712(2) 0.9238(2) 0.0268(7) Uani 1 1 d . . . . .
H3A H 0.672288 0.616582 0.938662 0.040 Uiso 1 1 calc GR . . . .
H3B H 0.603530 0.527376 0.965349 0.040 Uiso 1 1 calc GR . . . .
H3C H 0.553124 0.605894 0.911241 0.040 Uiso 1 1 calc GR . . . .

loop_
_atom_site_aniso_label
_atom_site_aniso_U_11
_atom_site_aniso_U_22
_atom_site_aniso_U_33
_atom_site_aniso_U_23
_atom_site_aniso_U_13
_atom_site_aniso_U_12
Mo01 0.01364(15) 0.01012(13) 0.02506(17) -0.00138(8) 0.00193(9) 0.00022(8)
Cl3 0.0165(4) 0.0156(3) 0.0355(4) 0.0030(3) 0.0027(3) -0.0033(2)
Cl1 0.0248(4) 0.0119(3) 0.0306(4) 0.0006(3) 0.0014(3) -0.0047(3)
S1 0.0160(3) 0.0121(3) 0.0262(4) 0.0002(3) -0.0011(3) -0.0014(2)
S2 0.0129(3) 0.0122(3) 0.0274(4) -0.0002(2) -0.0003(3) -0.0002(2)
Cl2 0.0171(3) 0.0153(3) 0.0459(5) -0.0015(3) -0.0015(3) 0.0053(3)
O1 0.0253(11) 0.0230(10) 0.0257(12) -0.0033(9) 0.0022(9) -0.0022(9)
C7 0.0190(14) 0.0129(12) 0.0275(17) 0.0022(11) -0.0001(12) 0.0017(11)
C4 0.0270(15) 0.0107(11) 0.0261(16) 0.0004(11) 0.0004(12) 0.0054(11)
C5 0.0180(14) 0.0183(13) 0.0251(16) 0.0016(11) 0.0034(12) 0.0061(11)
C8 0.0317(18) 0.0198(14) 0.0291(18) 0.0006(12) -0.0008(14) 0.0011(13)
C1 0.0161(15) 0.0200(14) 0.0369(19) 0.0046(12) -0.0041(12) -0.0010(12)
C2 0.0139(15) 0.0183(13) 0.0291(17) 0.0024(11) -0.0023(12) -0.0035(11)
C6 0.0283(17) 0.0254(15) 0.037(2) 0.0055(13) -0.0010(14) 0.0135(13)
C3 0.0224(16) 0.0279(15) 0.0301(18) 0.0000(13) 0.0005(13) 0.0009(12)

loop_
_atom_type_symbol
_atom_type_description
_atom_type_scat_dispersion_real
_atom_type_scat_dispersion_imag
_atom_type_scat_source
C C 0.0033 0.0016 'International Tables Vol C Tables 4.2.6.8 and 6.1.1.4'
H H 0.0000 0.0000 'International Tables Vol C Tables 4.2.6.8 and 6.1.1.4'
Cl Cl 0.1484 0.1585 'International Tables Vol C Tables 4.2.6.8 and 6.1.1.4'
Mo Mo -1.6832 0.6857 'International Tables Vol C Tables 4.2.6.8 and 6.1.1.4'
O O 0.0106 0.0060 'International Tables Vol C Tables 4.2.6.8 and 6.1.1.4'
S S 0.1246 0.1234 'International Tables Vol C Tables 4.2.6.8 and 6.1.1.4'

loop_
_geom_angle_atom_site_label_1
_geom_angle_atom_site_label_2
_geom_angle_atom_site_label_3
_geom_angle
_geom_angle_site_symmetry_1
_geom_angle_site_symmetry_3
_geom_angle_publ_flag
Cl3 Mo01 S1 76.45(3) . . ?
Cl3 Mo01 S2 91.12(2) . . ?
Cl1 Mo01 Cl3 160.72(3) . . ?
Cl1 Mo01 S1 84.37(2) . . ?
Cl1 Mo01 S2 83.17(2) . . ?
S2 Mo01 S1 78.83(2) . . ?
Cl2 Mo01 Cl3 89.69(3) . . ?
Cl2 Mo01 Cl1 91.25(3) . . ?
Cl2 Mo01 S1 86.95(3) . . ?
Cl2 Mo01 S2 165.14(3) . . ?
O1 Mo01 Cl3 99.31(8) . . ?
O1 Mo01 Cl1 98.99(8) . . ?
O1 Mo01 S1 167.04(8) . . ?
O1 Mo01 S2 89.10(8) . . ?
O1 Mo01 Cl2 105.41(8) . . ?
C4 S1 Mo01 99.57(10) . . ?
C4 S1 C2 103.73(14) . . ?
C2 S1 Mo01 111.35(10) . . ?
C7 S2 Mo01 109.69(9) . . ?
C5 S2 Mo01 106.36(10) . . ?
C5 S2 C7 104.06(13) . . ?
S2 C7 H7 109.4 . . ?
C8 C7 S2 106.87(19) . . ?
C8 C7 H7 109.4 . . ?
C8 C7 C6 111.8(3) . . ?
C6 C7 S2 109.8(2) . . ?
C6 C7 H7 109.4 . . ?
S1 C4 H4A 109.2 . . ?
S1 C4 H4B 109.2 . . ?
H4A C4 H4B 107.9 . . ?
C5 C4 S1 112.18(18) . . ?
C5 C4 H4A 109.2 . . ?
C5 C4 H4B 109.2 . . ?
S2 C5 H5A 108.8 . . ?
S2 C5 H5B 108.8 . . ?
C4 C5 S2 113.6(2) . . ?
C4 C5 H5A 108.8 . . ?
C4 C5 H5B 108.8 . . ?
H5A C5 H5B 107.7 . . ?
C7 C8 H8A 109.5 . . ?
C7 C8 H8B 109.5 . . ?
C7 C8 H8C 109.5 . . ?
H8A C8 H8B 109.5 . . ?
H8A C8 H8C 109.5 . . ?
H8B C8 H8C 109.5 . . ?
H1A C1 H1B 109.5 . . ?
H1A C1 H1C 109.5 . . ?
H1B C1 H1C 109.5 . . ?
C2 C1 H1A 109.5 . . ?
C2 C1 H1B 109.5 . . ?
C2 C1 H1C 109.5 . . ?
S1 C2 H2 109.2 . . ?
C1 C2 S1 104.8(2) . . ?
C1 C2 H2 109.2 . . ?
C3 C2 S1 112.1(2) . . ?
C3 C2 C1 112.3(3) . . ?
C3 C2 H2 109.2 . . ?
C7 C6 H6A 109.5 . . ?
C7 C6 H6B 109.5 . . ?
C7 C6 H6C 109.5 . . ?
H6A C6 H6B 109.5 . . ?
H6A C6 H6C 109.5 . . ?
H6B C6 H6C 109.5 . . ?
C2 C3 H3A 109.5 . . ?
C2 C3 H3B 109.5 . . ?
C2 C3 H3C 109.5 . . ?
H3A C3 H3B 109.5 . . ?
H3A C3 H3C 109.5 . . ?
H3B C3 H3C 109.5 . . ?

loop_
_geom_bond_atom_site_label_1
_geom_bond_atom_site_label_2
_geom_bond_distance
_geom_bond_site_symmetry_2
_geom_bond_publ_flag
Mo01 Cl3 2.3618(7) . ?
Mo01 Cl1 2.3578(7) . ?
Mo01 S1 2.8299(8) . ?
Mo01 S2 2.5665(7) . ?
Mo01 Cl2 2.3378(7) . ?
Mo01 O1 1.670(2) . ?
S1 C4 1.808(3) . ?
S1 C2 1.842(3) . ?
S2 C7 1.841(3) . ?
S2 C5 1.812(3) . ?
C7 H7 0.9800 . ?
C7 C8 1.514(4) . ?
C7 C6 1.522(4) . ?
C4 H4A 0.9700 . ?
C4 H4B 0.9700 . ?
C4 C5 1.517(4) . ?
C5 H5A 0.9700 . ?
C5 H5B 0.9700 . ?
C8 H8A 0.9600 . ?
C8 H8B 0.9600 . ?
C8 H8C 0.9600 . ?
C1 H1A 0.9600 . ?
C1 H1B 0.9600 . ?
C1 H1C 0.9600 . ?
C1 C2 1.527(4) . ?
C2 H2 0.9800 . ?
C2 C3 1.520(4) . ?
C6 H6A 0.9600 . ?
C6 H6B 0.9600 . ?
C6 H6C 0.9600 . ?
C3 H3A 0.9600 . ?
C3 H3B 0.9600 . ?
C3 H3C 0.9600 . ?

loop_
_geom_torsion_atom_site_label_1
_geom_torsion_atom_site_label_2
_geom_torsion_atom_site_label_3
_geom_torsion_atom_site_label_4
_geom_torsion
_geom_torsion_site_symmetry_1
_geom_torsion_site_symmetry_2
_geom_torsion_site_symmetry_3
_geom_torsion_site_symmetry_4
_geom_torsion_publ_flag
Mo01 S1 C4 C5 46.4(2) . . . . ?
Mo01 S1 C2 C1 79.5(2) . . . . ?
Mo01 S1 C2 C3 -158.47(19) . . . . ?
Mo01 S2 C7 C8 65.8(2) . . . . ?
Mo01 S2 C7 C6 -172.78(19) . . . . ?
Mo01 S2 C5 C4 44.4(2) . . . . ?
S1 C4 C5 S2 -65.1(3) . . . . ?
C7 S2 C5 C4 -71.4(2) . . . . ?
C4 S1 C2 C1 -174.3(2) . . . . ?
C4 S1 C2 C3 -52.3(2) . . . . ?
C5 S2 C7 C8 179.2(2) . . . . ?
C5 S2 C7 C6 -59.3(2) . . . . ?
C2 S1 C4 C5 -68.5(2) . . . . ?
